data_2209091
loop_
_publ_author_name
'Pu, Shou-Zhi'
'Yang, Tian-She'
'Liu, Gang'
'Wang, Ru-Ji'
'Xu, Jing-Kun'

_publ_section_title
;1-(2,5-Dimethyl-3-thienyl)-2-[5-(1,3-dithiolan-2-yl)-2-methyl-3-thienyl]-3,3,4,4,5,5-hexafluorocyclopent-1-ene:
 a new photochromic diarylethene compound
;
_journal_coeditor_code BT2060
_journal_issue 6
_journal_name_full 'Acta Crystallographica Section E'
_journal_page_first o2117
_journal_page_last o2119
_journal_paper_doi 10.1107/S1600536806015054
_journal_volume 62
_journal_year 2006
_chemical_formula_iupac 'C19 H16 F6 S4'
_chemical_formula_moiety 'C19 H16 F6 S4'
_chemical_formula_sum 'C19 H16 F6 S4'
_chemical_formula_weight 486.56
_chemical_melting_point 387.7
_chemical_name_systematic
;
1-(2,5-Dimethyl-3-thienyl)-2-[5-(1,3-dithiolan-2-yl)-2-methyl-3-thienyl]-
3,3,4,4,5,5-hexafluoro-cyclopent-1-ene
;
_space_group_IT_number 2
_symmetry_cell_setting triclinic
_symmetry_space_group_name_Hall '-P 1'
_symmetry_space_group_name_H-M 'P -1'
_atom_sites_solution_hydrogens geom
_atom_sites_solution_primary direct
_atom_sites_solution_secondary difmap
_audit_creation_method SHELXL97
_cell_angle_alpha 100.471(14)
_cell_angle_beta 106.617(16)
_cell_angle_gamma 111.010(17)
_cell_formula_units_Z 2
_cell_length_a 8.954(3)
_cell_length_b 10.305(3)
_cell_length_c 13.329(3)
_cell_measurement_reflns_used 25
_cell_measurement_temperature 295(2)
_cell_measurement_theta_max 12.60
_cell_measurement_theta_min 5.06
_cell_volume 1043.1(6)
_computing_cell_refinement XSCANS
_computing_data_collection 'XSCANS (Bruker, 1997)'
_computing_data_reduction XSCANS
_computing_molecular_graphics SHELXTL
_computing_publication_material SHELXTL
_computing_structure_refinement SHELXTL
_computing_structure_solution 'SHELXTL (Bruker, 1997)'
_diffrn_ambient_temperature 295(2)
_diffrn_measured_fraction_theta_full 0.991
_diffrn_measured_fraction_theta_max 0.991
_diffrn_measurement_device_type 'Bruker P4'
_diffrn_measurement_method \w
_diffrn_radiation_monochromator graphite
_diffrn_radiation_source 'fine-focus sealed tube'
_diffrn_radiation_type MoK\a
_diffrn_radiation_wavelength 0.71073
_diffrn_reflns_av_R_equivalents 0.0212
_diffrn_reflns_av_sigmaI/netI 0.0292
_diffrn_reflns_limit_h_max 1
_diffrn_reflns_limit_h_min -10
_diffrn_reflns_limit_k_max 11
_diffrn_reflns_limit_k_min -11
_diffrn_reflns_limit_l_max 15
_diffrn_reflns_limit_l_min -15
_diffrn_reflns_number 4403
_diffrn_reflns_theta_full 25.00
_diffrn_reflns_theta_max 25.00
_diffrn_reflns_theta_min 2.23
_diffrn_standards_decay_% 0
_diffrn_standards_interval_count 97
_diffrn_standards_number 3
_exptl_absorpt_coefficient_mu 0.511
_exptl_absorpt_correction_type none
_exptl_crystal_colour colourless
_exptl_crystal_density_diffrn 1.549
_exptl_crystal_density_method 'not measured'
_exptl_crystal_description prism
_exptl_crystal_F_000 496
_exptl_crystal_size_max 0.5
_exptl_crystal_size_mid 0.4
_exptl_crystal_size_min 0.3
_refine_diff_density_max 1.139
_refine_diff_density_min -0.457
_refine_ls_extinction_method none
_refine_ls_goodness_of_fit_ref 1.016
_refine_ls_hydrogen_treatment constr
_refine_ls_matrix_type full
_refine_ls_number_parameters 269
_refine_ls_number_reflns 3638
_refine_ls_number_restraints 4
_refine_ls_restrained_S_all 1.022
_refine_ls_R_factor_all 0.0608
_refine_ls_R_factor_gt 0.0540
_refine_ls_shift/su_max 0.006
_refine_ls_shift/su_mean 0.000
_refine_ls_structure_factor_coef Fsqd
_refine_ls_weighting_details 'calc w = 1/[\s^2^(Fo^2^)+(0.001P)^2^+2P] where P=(Fo^2^+2Fc^2^)/3'
_refine_ls_weighting_scheme calc
_refine_ls_wR_factor_gt 0.1076
_refine_ls_wR_factor_ref 0.1106
_reflns_number_gt 3109
_reflns_number_total 3638
_reflns_threshold_expression I>2\s(I)
_cod_data_source_file bt2060.cif
_cod_data_source_block Ia
_cod_depositor_comments
;
The following automatic conversions were performed:
'_symmetry_cell_setting' value 'Triclinic' changed to 'triclinic'
according to '/home/saulius/struct/CIF-dictionaries/cif_core.dic'
dictionary named 'cif_core.dic' version 2.4.1 from 2010-06-29.

Automatic conversion script
Id: cif_fix_enum 1527 2010-12-29 10:47:43Z saulius 

The following automatic conversions were performed:

'_symmetry_cell_setting' value 'Triclinic' changed to 'triclinic'
according to /home/saulius/struct/CIF-dictionaries/cif_core.dic
dictionary named 'cif_core.dic' version 2.4.1 from 2010-06-29.

Automatic conversion script
Id: cif_fix_values 1715 2011-07-08 13:25:40Z adriana 
;
_cod_database_code 2209091
_cod_database_fobs_code 2209091

loop_
_symmetry_equiv_pos_as_xyz
'x, y, z'
'-x, -y, -z'

loop_
_atom_site_type_symbol
_atom_site_label
_atom_site_fract_x
_atom_site_fract_y
_atom_site_fract_z
_atom_site_U_iso_or_equiv
_atom_site_adp_type
_atom_site_calc_flag
_atom_site_refinement_flags
_atom_site_occupancy
_atom_site_disorder_assembly
_atom_site_disorder_group
S S1 1.01847(7) 0.76934(7) 0.49747(5) 0.05634(17) Uani d . 1 A .
S S2 1.27327(11) 0.58176(8) 0.45668(7) 0.0832(3) Uani d D 1 . .
S S3 1.45941(9) 0.88807(8) 0.60356(7) 0.0790(3) Uani d . 1 . .
S S4 0.34589(8) 0.42826(7) 0.14151(6) 0.06198(19) Uani d . 1 . .
F F1 0.5752(3) 0.83867(18) -0.00798(13) 0.1073(8) Uani d . 1 . .
F F2 0.5240(2) 0.96406(17) 0.11254(16) 0.0955(6) Uani d . 1 . .
F F3 0.8162(3) 1.1671(2) 0.1958(2) 0.1205(9) Uani d . 1 . .
F F4 0.8440(3) 1.0860(2) 0.04884(16) 0.1305(8) Uani d . 1 . .
F F5 1.0284(2) 0.9623(2) 0.14039(14) 0.0955(5) Uani d . 1 . .
F F6 1.0714(2) 1.12416(18) 0.28393(14) 0.0937(7) Uani d . 1 . .
C C1 0.8448(3) 0.8844(2) 0.23455(18) 0.0489(6) Uani d . 1 . .
C C2 0.6749(3) 0.8273(2) 0.17270(18) 0.0490(6) Uani d . 1 . .
C C3 0.6401(3) 0.9164(3) 0.0990(2) 0.0581(7) Uani d . 1 . .
C C4 0.8123(4) 1.0440(3) 0.1278(2) 0.0775(9) Uani d . 1 . .
C C5 0.9462(3) 1.0061(3) 0.1999(2) 0.0607(7) Uani d . 1 . .
C C6 0.8782(3) 0.8120(2) 0.40667(18) 0.0476(6) Uani d . 1 . .
C C7 0.9348(3) 0.8423(2) 0.32407(17) 0.0458(6) Uani d . 1 . .
C C8 1.0932(3) 0.8320(2) 0.33697(19) 0.0497(6) Uani d . 1 A .
H H8A 1.1501 0.8514 0.2891 0.060 Uiso calc R 1 . .
C C9 1.1533(3) 0.7913(2) 0.42565(19) 0.0512(6) Uani d . 1 . .
C C10 1.3144(3) 0.7709(3) 0.4635(2) 0.0601(7) Uani d . 1 A .
H H10A 1.3755 0.7976 0.4146 0.072 Uiso calc R 1 . .
C C11A 1.4175(9) 0.6089(6) 0.5887(4) 0.0882(19) Uani d PD 0.423(6) A 1
H H11A 1.5031 0.5731 0.5902 0.106 Uiso d PR 0.423(6) A 1
H H11B 1.3376 0.5491 0.6151 0.106 Uiso d PR 0.423(6) A 1
C C11B 1.3224(8) 0.6101(5) 0.6000(4) 0.0882(19) Uani d PD 0.577(6) A 2
H H11C 1.3463 0.5335 0.6217 0.106 Uiso d PR 0.577(6) A 2
H H11D 1.2254 0.6110 0.6168 0.106 Uiso d PR 0.577(6) A 2
C C12 1.4710(5) 0.7537(3) 0.6657(3) 0.1178(16) Uani d D 1 A .
H H12A 1.5894 0.7881 0.7167 0.141 Uiso calc R 1 B 1
H H12B 1.3987 0.7428 0.7086 0.141 Uiso calc R 1 B 1
C C13 0.7252(3) 0.8168(3) 0.4278(2) 0.0577(7) Uani d . 1 . .
H H13A 0.6955 0.8863 0.3980 0.087 Uiso calc R 1 . .
H H13B 0.7526 0.8457 0.5059 0.087 Uiso calc R 1 . .
H H13C 0.6290 0.7215 0.3930 0.087 Uiso calc R 1 . .
C C14 0.5396(3) 0.5614(2) 0.15406(18) 0.0509(6) Uani d . 1 . .
C C15 0.5313(3) 0.6930(2) 0.16426(18) 0.0476(6) Uani d . 1 . .
C C16 0.3668(3) 0.6830(3) 0.16073(19) 0.0549(7) Uani d . 1 . .
H H16A 0.3400 0.7626 0.1654 0.066 Uiso calc R 1 . .
C C17 0.2533(3) 0.5479(3) 0.1500(2) 0.0581(7) Uani d . 1 . .
C C18 0.6826(3) 0.5221(3) 0.1477(2) 0.0633(8) Uani d . 1 . .
H H18A 0.7482 0.5837 0.1147 0.095 Uiso calc R 1 . .
H H18B 0.6345 0.4214 0.1035 0.095 Uiso calc R 1 . .
H H18C 0.7571 0.5361 0.2207 0.095 Uiso calc R 1 . .
C C19 0.0714(3) 0.4962(3) 0.1450(3) 0.0777(10) Uani d . 1 . .
H H19A 0.0350 0.5727 0.1400 0.117 Uiso calc R 1 . .
H H19B 0.0665 0.4717 0.2105 0.117 Uiso calc R 1 . .
H H19C -0.0038 0.4112 0.0813 0.117 Uiso calc R 1 . .

loop_
_atom_site_aniso_label
_atom_site_aniso_U_11
_atom_site_aniso_U_22
_atom_site_aniso_U_33
_atom_site_aniso_U_12
_atom_site_aniso_U_13
_atom_site_aniso_U_23
S1 0.0487(3) 0.0690(3) 0.0553(3) 0.0254(2) 0.0193(2) 0.0301(2)
S2 0.0921(4) 0.0663(3) 0.0863(5) 0.0430(3) 0.0162(4) 0.0250(3)
S3 0.0552(3) 0.0620(4) 0.0922(5) 0.0173(3) -0.0008(3) 0.0273(3)
S4 0.0548(3) 0.0512(3) 0.0682(4) 0.0168(2) 0.0150(3) 0.0200(3)
F1 0.1589(16) 0.0734(9) 0.0533(9) 0.0412(10) 0.0013(10) 0.0231(7)
F2 0.0924(8) 0.0964(8) 0.1459(13) 0.0657(7) 0.0571(8) 0.0759(8)
F3 0.1100(13) 0.0665(10) 0.1620(19) 0.0364(9) 0.0282(13) 0.0283(11)
F4 0.0940(12) 0.1936(15) 0.1206(11) 0.0473(11) 0.0403(9) 0.1197(10)
F5 0.1024(8) 0.1280(11) 0.1095(9) 0.0652(8) 0.0739(7) 0.0713(8)
F6 0.0852(11) 0.0721(10) 0.0811(10) -0.0017(9) 0.0162(9) 0.0302(8)
C1 0.0459(9) 0.0517(11) 0.0496(11) 0.0207(8) 0.0183(8) 0.0182(9)
C2 0.0491(10) 0.0512(10) 0.0470(11) 0.0236(8) 0.0145(9) 0.0183(8)
C3 0.0586(12) 0.0574(12) 0.0565(13) 0.0273(10) 0.0137(10) 0.0231(10)
C4 0.0778(15) 0.0777(15) 0.0872(16) 0.0333(12) 0.0319(13) 0.0494(12)
C5 0.0519(11) 0.0654(13) 0.0598(13) 0.0183(10) 0.0202(10) 0.0256(10)
C6 0.0393(9) 0.0458(10) 0.0478(11) 0.0136(8) 0.0104(8) 0.0131(9)
C7 0.0393(9) 0.0449(10) 0.0463(11) 0.0143(8) 0.0124(8) 0.0141(8)
C8 0.0436(9) 0.0518(11) 0.0522(11) 0.0180(8) 0.0187(8) 0.0184(9)
C9 0.0431(10) 0.0491(11) 0.0578(12) 0.0169(8) 0.0162(9) 0.0202(9)
C10 0.0503(11) 0.0658(12) 0.0722(14) 0.0283(9) 0.0226(10) 0.0346(10)
C11A 0.111(4) 0.0785(19) 0.086(2) 0.052(3) 0.026(3) 0.0463(17)
C11B 0.111(4) 0.0785(19) 0.086(2) 0.052(3) 0.026(3) 0.0463(17)
C12 0.135(3) 0.0876(19) 0.094(2) 0.033(2) 0.002(2) 0.0469(17)
C13 0.0497(10) 0.0665(13) 0.0562(12) 0.0244(10) 0.0209(9) 0.0190(10)
C14 0.0474(10) 0.0527(11) 0.0444(11) 0.0206(9) 0.0087(9) 0.0144(9)
C15 0.0429(10) 0.0487(10) 0.0441(10) 0.0179(8) 0.0089(8) 0.0156(8)
C16 0.0475(10) 0.0560(11) 0.0571(12) 0.0240(9) 0.0129(9) 0.0174(10)
C17 0.0465(11) 0.0612(13) 0.0556(13) 0.0177(10) 0.0138(10) 0.0154(10)
C18 0.0559(11) 0.0596(13) 0.0661(15) 0.0283(10) 0.0132(11) 0.0114(11)
C19 0.0525(13) 0.0846(18) 0.0845(18) 0.0205(13) 0.0253(12) 0.0227(15)

loop_
_atom_type_symbol
_atom_type_description
_atom_type_scat_dispersion_real
_atom_type_scat_dispersion_imag
_atom_type_scat_source
C C 0.0033 0.0016 'International Tables Vol C Tables 4.2.6.8 and 6.1.1.4'
H H 0.0000 0.0000 'International Tables Vol C Tables 4.2.6.8 and 6.1.1.4'
F F 0.0171 0.0103 'International Tables Vol C Tables 4.2.6.8 and 6.1.1.4'
S S 0.1246 0.1234 'International Tables Vol C Tables 4.2.6.8 and 6.1.1.4'

loop_
_geom_angle_atom_site_label_1
_geom_angle_atom_site_label_2
_geom_angle_atom_site_label_3
_geom_angle
C6 S1 C9 92.82(12)
C11A S2 C10 100.8(2)
C11B S2 C10 95.93(19)
C12 S3 C10 99.64(14)
C17 S4 C14 93.27(12)
C2 C1 C7 129.4(2)
C2 C1 C5 110.7(2)
C7 C1 C5 119.92(18)
C1 C2 C15 129.8(2)
C1 C2 C3 110.6(2)
C15 C2 C3 119.50(18)
F1 C3 F2 105.6(2)
F1 C3 C2 112.0(2)
F2 C3 C2 112.7(2)
F1 C3 C4 110.0(2)
F2 C3 C4 110.6(2)
C2 C3 C4 106.0(2)
F4 C4 F3 103.6(3)
F4 C4 C3 117.4(2)
F3 C4 C3 107.7(3)
F4 C4 C5 116.1(3)
F3 C4 C5 106.3(2)
C3 C4 C5 105.0(2)
F6 C5 F5 104.9(2)
F6 C5 C1 114.4(2)
F5 C5 C1 111.2(2)
F6 C5 C4 111.6(2)
F5 C5 C4 109.5(2)
C1 C5 C4 105.2(2)
C7 C6 C13 130.1(2)
C7 C6 S1 110.55(18)
C13 C6 S1 119.32(19)
C7 C6 C14 73.58(12)
C13 C6 C14 79.63(12)
S1 C6 C14 125.07(11)
C6 C7 C8 112.4(2)
C6 C7 C1 123.9(2)
C8 C7 C1 123.7(2)
C9 C8 C7 113.6(2)
C9 C8 H8A 123.2
C7 C8 H8A 123.2
C8 C9 C10 127.7(2)
C8 C9 S1 110.57(19)
C10 C9 S1 121.68(19)
C9 C10 S3 112.52(19)
C9 C10 S2 113.36(16)
S3 C10 S2 107.93(14)
C9 C10 H10A 107.6
S3 C10 H10A 107.6
S2 C10 H10A 107.6
C12 C11A S2 111.7(4)
C12 C11A H11A 118.5
S2 C11A H11A 116.0
C12 C11A H11B 99.5
S2 C11A H11B 99.9
H11A C11A H11B 108.0
C12 C11B S2 110.6(4)
C12 C11B H11C 109.9
S2 C11B H11C 111.5
C12 C11B H11D 107.2
S2 C11B H11D 109.5
H11C C11B H11D 108.0
C11A C12 S3 115.1(3)
C11B C12 S3 110.8(3)
C11A C12 H12A 108.5
C11B C12 H12A 136.3
S3 C12 H12A 108.5
C11A C12 H12B 108.5
C11B C12 H12B 77.1
S3 C12 H12B 108.5
H12A C12 H12B 107.5
C6 C13 H13A 109.5
C6 C13 H13B 109.5
H13A C13 H13B 109.5
C6 C13 H13C 109.5
H13A C13 H13C 109.5
H13B C13 H13C 109.5
C15 C14 C18 129.8(2)
C15 C14 S4 110.07(19)
C18 C14 S4 120.06(18)
C15 C14 C6 73.37(12)
C18 C14 C6 79.86(12)
S4 C14 C6 125.37(12)
C14 C15 C16 112.5(2)
C14 C15 C2 123.0(2)
C16 C15 C2 124.4(2)
C17 C16 C15 114.1(2)
C17 C16 H16A 122.9
C15 C16 H16A 122.9
C16 C17 C19 129.4(3)
C16 C17 S4 110.0(2)
C19 C17 S4 120.6(2)
C14 C18 H18A 109.5
C14 C18 H18B 109.5
H18A C18 H18B 109.5
C14 C18 H18C 109.5
H18A C18 H18C 109.5
H18B C18 H18C 109.5
C17 C19 H19A 109.5
C17 C19 H19B 109.5
H19A C19 H19B 109.5
C17 C19 H19C 109.5
H19A C19 H19C 109.5
H19B C19 H19C 109.5

loop_
_geom_bond_atom_site_label_1
_geom_bond_atom_site_label_2
_geom_bond_distance
_geom_bond_publ_flag
S1 C6 1.719(2) y
S1 C9 1.723(3) y
S2 C11A 1.762(5) ?
S2 C11B 1.775(5) ?
S2 C10 1.829(3) ?
S3 C12 1.757(4) ?
S3 C10 1.817(3) ?
S4 C17 1.720(3) y
S4 C14 1.722(2) y
F1 C3 1.338(3) ?
F2 C3 1.340(3) ?
F3 C4 1.401(4) ?
F4 C4 1.274(4) ?
F5 C5 1.348(3) ?
F6 C5 1.342(3) ?
C1 C2 1.343(3) y
C1 C7 1.467(3) y
C1 C5 1.498(3) y
C2 C15 1.471(3) y
C2 C3 1.504(4) y
C3 C4 1.509(4) y
C4 C5 1.526(4) y
C6 C7 1.377(3) ?
C6 C13 1.491(3) ?
C7 C8 1.424(3) ?
C8 C9 1.357(3) ?
C8 H8A 0.9300 ?
C9 C10 1.490(3) ?
C10 H10A 0.9800 ?
C11A C12 1.469(6) ?
C11A H11A 0.9600 ?
C11A H11B 0.9600 ?
C11B C12 1.476(5) ?
C11B H11C 0.9600 ?
C11B H11D 0.9600 ?
C12 H12A 0.9700 ?
C12 H12B 0.9700 ?
C13 H13A 0.9600 ?
C13 H13B 0.9600 ?
C13 H13C 0.9600 ?
C14 C15 1.369(3) ?
C14 C18 1.494(4) ?
C15 C16 1.426(3) ?
C16 C17 1.349(3) ?
C16 H16A 0.9300 ?
C17 C19 1.497(4) ?
C18 H18A 0.9600 ?
C18 H18B 0.9600 ?
C18 H18C 0.9600 ?
C19 H19A 0.9600 ?
C19 H19B 0.9600 ?
C19 H19C 0.9600 ?

loop_
_geom_torsion_atom_site_label_1
_geom_torsion_atom_site_label_2
_geom_torsion_atom_site_label_3
_geom_torsion_atom_site_label_4
_geom_torsion
_geom_torsion_publ_flag
C7 C1 C2 C15 -10.1(5) y
C5 C1 C2 C15 168.9(2) ?
C7 C1 C2 C3 173.8(2) ?
C5 C1 C2 C3 -7.2(3) ?
C1 C2 C3 F1 116.9(2) ?
C15 C2 C3 F1 -59.7(3) ?
C1 C2 C3 F2 -124.2(2) ?
C15 C2 C3 F2 59.3(3) ?
C1 C2 C3 C4 -3.1(3) y
C15 C2 C3 C4 -179.6(2) y
F1 C3 C4 F4 21.0(4) ?
F2 C3 C4 F4 -95.3(3) ?
C2 C3 C4 F4 142.2(3) ?
F1 C3 C4 F3 137.3(2) ?
F2 C3 C4 F3 21.0(3) ?
C2 C3 C4 F3 -101.4(3) ?
F1 C3 C4 C5 -109.7(3) ?
F2 C3 C4 C5 134.0(2) ?
C2 C3 C4 C5 11.6(3) y
C2 C1 C5 F6 137.3(2) ?
C7 C1 C5 F6 -43.6(4) ?
C2 C1 C5 F5 -104.0(2) ?
C7 C1 C5 F5 75.1(3) ?
C2 C1 C5 C4 14.4(3) y
C7 C1 C5 C4 -166.5(2) ?
F4 C4 C5 F6 88.5(3) ?
F3 C4 C5 F6 -26.1(3) ?
C3 C4 C5 F6 -140.1(2) ?
F4 C4 C5 F5 -27.2(3) ?
F3 C4 C5 F5 -141.8(2) ?
C3 C4 C5 F5 104.2(3) ?
F4 C4 C5 C1 -146.8(2) ?
F3 C4 C5 C1 98.6(2) ?
C3 C4 C5 C1 -15.4(3) ?
C9 S1 C6 C7 -0.09(17) ?
C9 S1 C6 C13 -177.99(17) ?
C9 S1 C6 C14 83.84(14) ?
C13 C6 C7 C8 176.8(2) ?
S1 C6 C7 C8 -0.8(2) ?
C14 C6 C7 C8 -122.71(18) ?
C13 C6 C7 C1 -1.6(3) ?
S1 C6 C7 C1 -179.16(16) ?
C14 C6 C7 C1 58.89(18) ?
C2 C1 C7 C6 -44.0(4) ?
C5 C1 C7 C6 137.0(2) ?
C2 C1 C7 C8 137.8(3) ?
C5 C1 C7 C8 -41.2(3) ?
C6 C7 C8 C9 1.5(3) ?
C1 C7 C8 C9 179.93(19) ?
C7 C8 C9 C10 -179.7(2) ?
C7 C8 C9 S1 -1.6(2) ?
C6 S1 C9 C8 0.95(17) ?
C6 S1 C9 C10 179.21(18) ?
C8 C9 C10 S3 121.5(2) ?
S1 C9 C10 S3 -56.5(2) ?
C8 C9 C10 S2 -115.7(2) ?
S1 C9 C10 S2 66.4(2) ?
C12 S3 C10 C9 120.7(2) ?
C12 S3 C10 S2 -5.1(2) ?
C11A S2 C10 C9 -131.8(3) ?
C11B S2 C10 C9 -102.1(3) ?
C11A S2 C10 S3 -6.5(3) ?
C11B S2 C10 S3 23.3(3) ?
C10 S2 C11A C12 18.7(5) ?
C10 S2 C11B C12 -38.6(4) ?
S2 C11A C12 S3 -25.0(6) ?
S2 C11B C12 S3 39.7(5) ?
C10 S3 C12 C11A 18.6(5) ?
C10 S3 C12 C11B -20.4(4) ?
C17 S4 C14 C15 -0.05(19) ?
C17 S4 C14 C18 -177.3(2) ?
C17 S4 C14 C6 83.39(15) ?
C7 C6 C14 C15 -77.6(2) ?
C13 C6 C14 C15 59.8(2) ?
S1 C6 C14 C15 178.46(19) ?
C7 C6 C14 C18 59.4(2) ?
C13 C6 C14 C18 -163.1(2) ?
S1 C6 C14 C18 -44.5(2) ?
C7 C6 C14 S4 179.2(2) ?
C13 C6 C14 S4 -43.3(2) ?
S1 C6 C14 S4 75.3(2) ?
C18 C14 C15 C16 176.4(2) ?
S4 C14 C15 C16 -0.5(3) ?
C6 C14 C15 C16 -122.8(2) ?
C18 C14 C15 C2 -0.9(4) ?
S4 C14 C15 C2 -177.88(17) ?
C6 C14 C15 C2 59.84(19) ?
C1 C2 C15 C14 -45.6(4) ?
C3 C2 C15 C14 130.1(3) ?
C1 C2 C15 C16 137.3(3) ?
C3 C2 C15 C16 -46.9(3) ?
C14 C15 C16 C17 1.0(3) ?
C2 C15 C16 C17 178.3(2) ?
C15 C16 C17 C19 179.0(3) ?
C15 C16 C17 S4 -1.0(3) ?
C14 S4 C17 C16 0.6(2) ?
C14 S4 C17 C19 -179.4(2) ?
